data_1522262
loop_
_publ_author_name
'Yakubovich, O.V.'
'Massa, W.'
'Pekov, I.V.'
'Kucherinenko, Ya.V.'

_publ_section_title
;
 Crystal structure of Na, K- variety of merlinoite
;
_journal_name_full Kristallografiya
_journal_page_first 835
_journal_page_last 841
_journal_volume 44
_journal_year 1999
_chemical_formula_sum 'Al12 H48.48 K7.28 Na4.72 O88.24 Si20'
_chemical_name_systematic 'Na4.72 K7.28 (Al12 Si20 O64) (H2 O)24.24'
_space_group_IT_number 71
_symmetry_space_group_name_Hall '-I 2 2'
_symmetry_space_group_name_H-M 'I m m m'
_cell_angle_alpha 90
_cell_angle_beta 90
_cell_angle_gamma 90
_cell_formula_units_Z 1
_cell_length_a 13.863
_cell_length_b 14.135
_cell_length_c 10.047
_cell_volume 1968.745
_citation_journal_id_ASTM KRISAJ
_cod_data_source_file Yakubovich_KRISAJ_1999_458.cif
_cod_data_source_block H48.48Al12K7.28Na4.72O88.24Si20
_cod_original_formula_sum 'H48.48 Al12 K7.28 Na4.72 O88.24 Si20'
_cod_database_code 1522262

loop_
_symmetry_equiv_pos_as_xyz
x,y,z
-x,-y,z
x,-y,-z
-x,y,-z
-x,-y,-z
x,y,-z
-x,y,z
x,-y,z
x+1/2,y+1/2,z+1/2
-x+1/2,-y+1/2,z+1/2
x+1/2,-y+1/2,-z+1/2
-x+1/2,y+1/2,-z+1/2
-x+1/2,-y+1/2,-z+1/2
x+1/2,y+1/2,-z+1/2
-x+1/2,y+1/2,z+1/2
x+1/2,-y+1/2,z+1/2

loop_
_atom_site_label
_atom_site_type_symbol
_atom_site_fract_x
_atom_site_fract_y
_atom_site_fract_z
_atom_site_occupancy
_atom_site_U_iso_or_equiv
O8 O-2 0.457 0.5 0.131 0.2 0.0
O9 O-2 0.1579 0.3602 0 0.79 0.0
Na4 Na+1 0.439 0 0.208 0.126 0.0
O2 O-2 0.1798 0.1221 0 1 0.0
K2 K+1 0.5 0.5 0.2001 0.72 0.0
O7 O-2 0.5 0.5 0.5 1 0.0
Na3 Na+1 0.022 0.5 0 0.18 0.0
Al1 Al+3 0.11161 0.20997 0.15796 0.375 0.0
O3 O-2 0.3186 0.1548 0.1899 1 0.0
O5 O-2 0.3698 0.2813 0 1 0.0
O1 O-2 0.2099 0 0.2058 1 0.0
O12 O-2 0.3573 0.5 0 1 0.0
O6 O-2 0.126 0.1674 0.2444 1 0.0
O11 O-2 0.0941 0.5 0.1742 0.64 0.0
O15 O-2 0.082 0.393 0.062 0.144 0.0
Si2 Si+4 0.38974 0.24344 0.15306 0.625 0.0
Al2 Al+3 0.38974 0.24344 0.15306 0.375 0.0
O14 O-2 0.5 0 0 0.128 0.0
O13 O-2 0.443 0 0.079 0.2 0.0
Na1 Na+1 0.455 0 0.138 0.234 0.0
K3 K+1 0.5 0 0.185 0.1 0.0
K1 K+1 0 0.2166 0 1 0.0
Si1 Si+4 0.11161 0.20997 0.15796 0.625 0.0
O4 O-2 0.5 0.2038 0.1703 1 0.0
O10 O-2 0.254 0.454 0 0.13 0.0
Na2 Na+1 0.385 0.463 0.081 0.07 0.0
